data_4306161
loop_
_publ_author_name
'Fei Cheng'
'Sarah I. Friend'
'Andrew L. Hector'
'William Levason'
'Gillian Reid'
'Michael Webster'
'Wenjian Zhang'

_publ_contact_author_address
;   School of Chemistry
    University of Southampton
    Southampton SO17 1BJ, UK
;
_publ_contact_author_email wxl@soton.ac.uk
_publ_contact_author_fax '023 8059 3781'
_publ_contact_author_name 'Professor W. Levason'
_publ_contact_author_phone '023 8059 3792'
_publ_section_title
;
Preparation, Characterization, and Structural Systematics of Diphosphane
and Diarsane Complexes of Indium(III) Halides
;
_journal_name_full 'Inorganic Chemistry'
_journal_page_first 9691
_journal_page_last 9700
_journal_paper_doi 10.1021/ic801091n
_journal_volume 47
_journal_year 2008
_chemical_formula_moiety 'C10 H16 As2 I2 In 1+, I4 In 1-'
_chemical_formula_sum 'C10 H16 As2 I6 In2'
_chemical_formula_weight 1277.11
_chemical_name_systematic
; 
 Diiodo(1,2-bis(dimethylarsino)benzene)indium(III) tetraiodoindate 
;
_space_group_IT_number 62
_space_group_name_Hall '-P 2ac 2n'
_symmetry_cell_setting orthorhombic
_symmetry_space_group_name_Hall '-P 2ac 2n'
_symmetry_space_group_name_H-M 'P n m a'
_atom_sites_solution_hydrogens geom
_atom_sites_solution_primary direct
_atom_sites_solution_secondary difmap
_audit_author_name 'Webster, M.'
_audit_creation_date 2008-05-23
_audit_creation_method 'SHELXL-97 + hand edit'
_cell_angle_alpha 90.00
_cell_angle_beta 90.00
_cell_angle_gamma 90.00
_cell_formula_units_Z 4
_cell_length_a 16.276(3)
_cell_length_b 11.396(2)
_cell_length_c 14.586(3)
_cell_measurement_reflns_used 3378
_cell_measurement_temperature 120(2)
_cell_measurement_theta_max 27.48
_cell_measurement_theta_min 2.91
_cell_volume 2705.4(9)
_computing_structure_refinement 'SHELXL-97 (Sheldrick, 1997)'
_computing_structure_solution 'SHELXS-97 (Sheldrick, 1997)'
_diffrn_ambient_temperature 120(2)
_diffrn_measured_fraction_theta_full 0.987
_diffrn_measured_fraction_theta_max 0.987
_diffrn_measurement_device_type 'Bruker-Nonius 95mm CCD camera on \k-goniostat'
_diffrn_measurement_method '\f & \w scans'
_diffrn_radiation_monochromator '10cm confocal mirrors'
_diffrn_radiation_source 'Bruker-Nonius FR591 rotating anode'
_diffrn_radiation_type MoK\a
_diffrn_radiation_wavelength 0.71073
_diffrn_reflns_av_R_equivalents 0.0312
_diffrn_reflns_av_sigmaI/netI 0.0247
_diffrn_reflns_limit_h_max 20
_diffrn_reflns_limit_h_min -19
_diffrn_reflns_limit_k_max 14
_diffrn_reflns_limit_k_min -14
_diffrn_reflns_limit_l_max 18
_diffrn_reflns_limit_l_min -18
_diffrn_reflns_number 19961
_diffrn_reflns_theta_full 27.52
_diffrn_reflns_theta_max 27.52
_diffrn_reflns_theta_min 3.06
_diffrn_standards_number 0
_exptl_absorpt_coefficient_mu 10.971
_exptl_absorpt_correction_T_max 1.0000
_exptl_absorpt_correction_T_min 0.8045
_exptl_absorpt_correction_type multi-scan
_exptl_absorpt_process_details 'G.M. Sheldrick, (2007). SADABS. Version 2007/2. Bruker AXS Inc.'
_exptl_crystal_colour colourless
_exptl_crystal_density_diffrn 3.135
_exptl_crystal_density_method 'not measured'
_exptl_crystal_description needle
_exptl_crystal_F_000 2232
_exptl_crystal_size_max 0.10
_exptl_crystal_size_mid 0.06
_exptl_crystal_size_min 0.05
_refine_diff_density_max 0.854
_refine_diff_density_min -0.961
_refine_diff_density_rms 0.149
_refine_ls_extinction_method none
_refine_ls_goodness_of_fit_ref 1.135
_refine_ls_hydrogen_treatment constr
_refine_ls_matrix_type full
_refine_ls_number_parameters 102
_refine_ls_number_reflns 3223
_refine_ls_number_restraints 0
_refine_ls_restrained_S_all 1.135
_refine_ls_R_factor_all 0.0285
_refine_ls_R_factor_gt 0.0228
_refine_ls_shift/su_max 0.001
_refine_ls_shift/su_mean 0.000
_refine_ls_structure_factor_coef Fsqd
_refine_ls_weighting_details 'w=1/[\s^2^(Fo^2^)+(0.0000P)^2^+7.8129P] where P=(Fo^2^+2Fc^2^)/3'
_refine_ls_weighting_scheme calc
_refine_ls_wR_factor_gt 0.0404
_refine_ls_wR_factor_ref 0.0425
_reflns_number_gt 2890
_reflns_number_total 3223
_reflns_threshold_expression I>2sigma(I)
_cod_data_source_file ic801091n_si_001_1.cif
_cod_data_source_block 08fc008
_cod_original_cell_volume 2705.4(8)
_cod_database_code 4306161

loop_
_symmetry_equiv_pos_as_xyz
'x, y, z'
'-x+1/2, -y, z+1/2'
'-x, y+1/2, -z'
'x+1/2, -y+1/2, -z+1/2'
'-x, -y, -z'
'x-1/2, y, -z-1/2'
'x, -y-1/2, z'
'-x-1/2, y-1/2, z-1/2'

loop_
_atom_site_label
_atom_site_type_symbol
_atom_site_fract_x
_atom_site_fract_y
_atom_site_fract_z
_atom_site_U_iso_or_equiv
_atom_site_adp_type
_atom_site_occupancy
_atom_site_symmetry_multiplicity
_atom_site_calc_flag
_atom_site_refinement_flags
_atom_site_disorder_assembly
_atom_site_disorder_group
In1 In -0.11012(2) 0.2500 0.18205(2) 0.02100(9) Uani 1 2 d S . .
In2 In 0.24840(2) 0.2500 0.88177(3) 0.02075(9) Uani 1 2 d S . .
I1 I -0.07065(3) 0.2500 0.00599(2) 0.03248(10) Uani 1 2 d S . .
I2 I -0.24929(2) 0.2500 0.27770(3) 0.03502(10) Uani 1 2 d S . .
I3 I 0.26577(2) 0.2500 0.69807(2) 0.03093(9) Uani 1 2 d S . .
I4 I 0.40305(2) 0.2500 0.95331(3) 0.02694(9) Uani 1 2 d S . .
I5 I 0.167571(17) 0.05484(2) 0.936041(19) 0.03244(8) Uani 1 1 d . . .
As1 As -0.01783(2) 0.09522(3) 0.26883(2) 0.01790(8) Uani 1 1 d . . .
C1 C -0.0751(3) -0.0119(3) 0.3487(3) 0.0297(9) Uani 1 1 d . . .
H1A H -0.1085 -0.0658 0.3119 0.045 Uiso 1 1 calc R . .
H1B H -0.1109 0.0325 0.3902 0.045 Uiso 1 1 calc R . .
H1C H -0.0352 -0.0569 0.3847 0.045 Uiso 1 1 calc R . .
C2 C 0.0581(3) 0.0004(4) 0.2001(3) 0.0328(10) Uani 1 1 d . . .
H2A H 0.0929 -0.0440 0.2425 0.049 Uiso 1 1 calc R . .
H2B H 0.0925 0.0511 0.1618 0.049 Uiso 1 1 calc R . .
H2C H 0.0274 -0.0542 0.1610 0.049 Uiso 1 1 calc R . .
C3 C 0.0512(2) 0.1885(3) 0.3499(2) 0.0169(7) Uani 1 1 d . . .
C4 C 0.1032(2) 0.1283(3) 0.4098(2) 0.0212(8) Uani 1 1 d . . .
H4 H 0.1033 0.0450 0.4102 0.025 Uiso 1 1 calc R . .
C5 C 0.1543(2) 0.1891(3) 0.4684(2) 0.0221(8) Uani 1 1 d . . .
H5 H 0.1896 0.1475 0.5088 0.027 Uiso 1 1 calc R . .

loop_
_atom_site_aniso_label
_atom_site_aniso_U_11
_atom_site_aniso_U_22
_atom_site_aniso_U_33
_atom_site_aniso_U_23
_atom_site_aniso_U_13
_atom_site_aniso_U_12
In1 0.0192(2) 0.02566(19) 0.01812(17) 0.000 -0.00308(14) 0.000
In2 0.0189(2) 0.01982(18) 0.02354(19) 0.000 -0.00215(15) 0.000
I1 0.0560(3) 0.02189(18) 0.01953(18) 0.000 0.00463(16) 0.000
I2 0.0175(2) 0.0555(3) 0.0320(2) 0.000 -0.00060(15) 0.000
I3 0.0307(2) 0.0400(2) 0.02215(18) 0.000 -0.00474(15) 0.000
I4 0.0229(2) 0.02692(19) 0.03101(19) 0.000 -0.00885(15) 0.000
I5 0.03255(16) 0.02367(14) 0.04109(16) 0.00246(11) 0.00209(12) -0.00648(11)
As1 0.0190(2) 0.01593(18) 0.01879(17) -0.00071(14) -0.00151(14) -0.00126(14)
C1 0.035(2) 0.022(2) 0.032(2) 0.0087(17) -0.0037(18) -0.0110(18)
C2 0.030(2) 0.031(2) 0.037(2) -0.0187(19) -0.0035(18) 0.0061(18)
C3 0.0154(18) 0.0184(17) 0.0170(16) -0.0042(14) 0.0032(14) -0.0019(14)
C4 0.022(2) 0.0198(18) 0.0223(18) 0.0018(15) -0.0003(15) 0.0040(15)
C5 0.021(2) 0.027(2) 0.0187(17) 0.0025(15) -0.0015(15) 0.0024(16)

loop_
_atom_type_symbol
_atom_type_description
_atom_type_scat_dispersion_real
_atom_type_scat_dispersion_imag
_atom_type_scat_source
C C 0.0033 0.0016 'International Tables Vol C Tables 4.2.6.8 and 6.1.1.4'
H H 0.0000 0.0000 'International Tables Vol C Tables 4.2.6.8 and 6.1.1.4'
As As 0.0499 2.0058 'International Tables Vol C Tables 4.2.6.8 and 6.1.1.4'
In In -0.7276 1.3100 'International Tables Vol C Tables 4.2.6.8 and 6.1.1.4'
I I -0.4742 1.8119 'International Tables Vol C Tables 4.2.6.8 and 6.1.1.4'

loop_
_geom_angle_atom_site_label_1
_geom_angle_atom_site_label_2
_geom_angle_atom_site_label_3
_geom_angle
_geom_angle_site_symmetry_1
_geom_angle_site_symmetry_3
_geom_angle_publ_flag
As1 In1 As1 83.85(2) 7_565 . ?
As1 In1 I1 109.087(16) 7_565 . ?
As1 In1 I1 109.087(16) . . ?
As1 In1 I2 103.475(17) 7_565 . ?
As1 In1 I2 103.475(17) . . ?
I1 In1 I2 135.677(19) . . ?
I3 In2 I5 110.022(12) . 7_565 ?
I3 In2 I5 110.022(12) . . ?
I5 In2 I5 110.76(2) 7_565 . ?
I3 In2 I4 106.494(18) . . ?
I5 In2 I4 109.726(13) 7_565 . ?
I5 In2 I4 109.726(13) . . ?
C2 As1 C1 105.67(19) . . ?
C2 As1 C3 104.61(16) . . ?
C1 As1 C3 104.94(16) . . ?
C2 As1 In1 119.40(13) . . ?
C1 As1 In1 115.94(13) . . ?
C3 As1 In1 104.77(10) . . ?
As1 C1 H1A 109.5 . . ?
As1 C1 H1B 109.5 . . ?
H1A C1 H1B 109.5 . . ?
As1 C1 H1C 109.5 . . ?
H1A C1 H1C 109.5 . . ?
H1B C1 H1C 109.5 . . ?
As1 C2 H2A 109.5 . . ?
As1 C2 H2B 109.5 . . ?
H2A C2 H2B 109.5 . . ?
As1 C2 H2C 109.5 . . ?
H2A C2 H2C 109.5 . . ?
H2B C2 H2C 109.5 . . ?
C4 C3 C3 119.4(2) . 7_565 ?
C4 C3 As1 117.5(3) . . ?
C3 C3 As1 123.08(10) 7_565 . ?
C5 C4 C3 120.4(3) . . ?
C5 C4 H4 119.8 . . ?
C3 C4 H4 119.8 . . ?
C4 C5 C5 120.1(2) . 7_565 ?
C4 C5 H5 119.9 . . ?
C5 C5 H5 119.9 7_565 . ?

loop_
_geom_bond_atom_site_label_1
_geom_bond_atom_site_label_2
_geom_bond_distance
_geom_bond_site_symmetry_2
_geom_bond_publ_flag
In1 As1 2.6400(5) 7_565 ?
In1 As1 2.6400(5) . ?
In1 I1 2.6472(7) . ?
In1 I2 2.6603(6) . ?
In2 I3 2.6944(7) . ?
In2 I5 2.7025(5) 7_565 ?
In2 I5 2.7025(5) . ?
In2 I4 2.7247(6) . ?
As1 C2 1.923(4) . ?
As1 C1 1.928(4) . ?
As1 C3 1.947(3) . ?
C1 H1A 0.9800 . ?
C1 H1B 0.9800 . ?
C1 H1C 0.9800 . ?
C2 H2A 0.9800 . ?
C2 H2B 0.9800 . ?
C2 H2C 0.9800 . ?
C3 C4 1.396(5) . ?
C3 C3 1.402(7) 7_565 ?
C4 C5 1.379(5) . ?
C4 H4 0.9500 . ?
C5 C5 1.388(7) 7_565 ?
C5 H5 0.9500 . ?
